data_2238984
loop_
_publ_author_name
'Chelghoum, Meryem'
'Bouraiou, Abdelmalek'
'Bouacida, Sofiane'
'Bahnous, Mebarek'
'Belfaitah, Ali'

_publ_section_title
;
 2-<i>p</i>-Tolyl-2,3-dihydroquinolin-4(1<i>H</i>)-one
;
_journal_coeditor_code LH5684
_journal_issue 2
_journal_name_full 'Acta Crystallographica Section E'
_journal_page_first o214
_journal_page_last o215
_journal_paper_doi 10.1107/S1600536814001676
_journal_volume 70
_journal_year 2014
_chemical_formula_iupac 'C16 H15 N O'
_chemical_formula_moiety 'C16 H15 N O'
_chemical_formula_sum 'C16 H15 N O'
_chemical_formula_weight 237.29
_chemical_name_systematic
;
2-<i>p</i>-Tolyl-2,3-dihydroquinolin-4(1<i>H</i>)-one
;
_space_group_IT_number 15
_symmetry_cell_setting monoclinic
_symmetry_space_group_name_Hall '-C 2yc'
_symmetry_space_group_name_H-M 'C 1 2/c 1'
_atom_sites_solution_hydrogens geom
_atom_sites_solution_primary direct
_atom_sites_solution_secondary difmap
_audit_conform_dict_name cif_core.dic
_audit_conform_dict_version 2.3
_audit_creation_method 'WinGX routine CIF_UPDATE'
_cell_angle_alpha 90
_cell_angle_beta 103.260(3)
_cell_angle_gamma 90
_cell_formula_units_Z 8
_cell_length_a 17.6363(14)
_cell_length_b 10.7968(9)
_cell_length_c 13.6308(9)
_cell_measurement_reflns_used 2437
_cell_measurement_temperature 150(2)
_cell_measurement_theta_max 27.46
_cell_measurement_theta_min 2.37
_cell_volume 2526.3(3)
_computing_cell_refinement 'SAINT (Bruker, 2006)'
_computing_data_collection 'APEX2 (Bruker, 2006)'
_computing_data_reduction 'SAINT (Bruker, 2006)'
_computing_molecular_graphics 'ORTEP-3 for Windows (Farrugia, 2012) and DIAMOND (Brandenburg & Berndt, 2001)'
_computing_publication_material
;
WinGX (Farrugia, 2012) and
<i>CRYSCAL</i> (T. Roisnel, local program)
;
_computing_structure_refinement 'SHELXL97 (Sheldrick, 2008)'
_computing_structure_solution 'SIR2002 (Burla <i>et al.</i>, 2005)'
_diffrn_ambient_temperature 150(2)
_diffrn_measured_fraction_theta_full 0.991
_diffrn_measured_fraction_theta_max 0.991
_diffrn_measurement_device_type 'Bruker APEXII'
_diffrn_measurement_method 'CCD rotation images, thin slices'
_diffrn_radiation_monochromator graphite
_diffrn_radiation_type MoK\a
_diffrn_radiation_wavelength 0.71073
_diffrn_reflns_av_R_equivalents 0.0258
_diffrn_reflns_limit_h_max 22
_diffrn_reflns_limit_h_min -22
_diffrn_reflns_limit_k_max 10
_diffrn_reflns_limit_k_min -14
_diffrn_reflns_limit_l_max 10
_diffrn_reflns_limit_l_min -17
_diffrn_reflns_number 6746
_diffrn_reflns_theta_full 27.51
_diffrn_reflns_theta_max 27.51
_diffrn_reflns_theta_min 2.55
_exptl_absorpt_coefficient_mu 0.078
_exptl_absorpt_correction_T_max 0.979
_exptl_absorpt_correction_T_min 0.873
_exptl_absorpt_correction_type multi-scan
_exptl_absorpt_process_details
;
(SADABS; Sheldrick, 2002)
;
_exptl_crystal_colour colourless
_exptl_crystal_density_diffrn 1.248
_exptl_crystal_density_method 'not measured'
_exptl_crystal_description prism
_exptl_crystal_F_000 1008
_exptl_crystal_size_max 0.52
_exptl_crystal_size_mid 0.33
_exptl_crystal_size_min 0.27
_refine_diff_density_max 0.691
_refine_diff_density_min -0.282
_refine_ls_extinction_method none
_refine_ls_goodness_of_fit_ref 1.053
_refine_ls_hydrogen_treatment mixed
_refine_ls_matrix_type full
_refine_ls_number_parameters 167
_refine_ls_number_reflns 2875
_refine_ls_number_restraints 0
_refine_ls_restrained_S_all 1.053
_refine_ls_R_factor_all 0.0669
_refine_ls_R_factor_gt 0.0529
_refine_ls_shift/su_max 0.001
_refine_ls_shift/su_mean 0
_refine_ls_structure_factor_coef Fsqd
_refine_ls_weighting_details 'calc w=1/[\s^2^(Fo^2^)+(0.0758P)^2^+2.2919P] where P=(Fo^2^+2Fc^2^)/3'
_refine_ls_weighting_scheme calc
_refine_ls_wR_factor_gt 0.1427
_refine_ls_wR_factor_ref 0.1534
_reflns_number_gt 2279
_reflns_number_total 2875
_reflns_threshold_expression I>2\s(I)
_cod_data_source_file lh5684sup1.cif
_cod_data_source_block I
_cod_original_sg_symbol_H-M 'C 2/c'
_cod_database_code 2238984
_cod_database_fobs_code 2238984

loop_
_space_group_symop_operation_xyz
'x, y, z'
'-x, y, -z+1/2'
'x+1/2, y+1/2, z'
'-x+1/2, y+1/2, -z+1/2'
'-x, -y, -z'
'x, -y, z-1/2'
'-x+1/2, -y+1/2, -z'
'x+1/2, -y+1/2, z-1/2'

loop_
_atom_site_type_symbol
_atom_site_label
_atom_site_fract_x
_atom_site_fract_y
_atom_site_fract_z
_atom_site_U_iso_or_equiv
_atom_site_adp_type
_atom_site_calc_flag
_atom_site_refinement_flags
_atom_site_occupancy
_atom_site_symmetry_multiplicity
C C2 0.58114(9) 0.12806(16) 0.08077(12) 0.0263(4) Uani d . 1 1
H H2 0.5264 0.0972 0.0596 0.032 Uiso calc R 1 1
C C3 0.58821(10) 0.24612(15) 0.02362(12) 0.0260(4) Uani d . 1 1
C C4 0.52341(10) 0.29679(18) -0.03934(14) 0.0346(4) Uani d . 1 1
H H4 0.4744 0.2568 -0.0469 0.042 Uiso calc R 1 1
C C5 0.52839(11) 0.40454(19) -0.09163(15) 0.0378(4) Uani d . 1 1
H H5 0.4824 0.438 -0.1337 0.045 Uiso calc R 1 1
C C6 0.59864(10) 0.46561(16) -0.08463(12) 0.0273(4) Uani d . 1 1
C C7 0.60403(12) 0.58261(18) -0.14265(15) 0.0402(5) Uani d . 1 1
H H7A 0.6587 0.608 -0.1317 0.06 Uiso calc R 1 1
H H7B 0.574 0.6483 -0.1194 0.06 Uiso calc R 1 1
H H7C 0.5829 0.5677 -0.2147 0.06 Uiso calc R 1 1
C C8 0.66448(9) 0.41410(17) -0.02209(12) 0.0281(4) Uani d . 1 1
H H8 0.7136 0.4532 -0.0161 0.034 Uiso calc R 1 1
C C9 0.65959(10) 0.30599(17) 0.03197(12) 0.0295(4) Uani d . 1 1
H H9 0.7052 0.2727 0.0749 0.035 Uiso calc R 1 1
C C10 0.60048(10) 0.14901(16) 0.19407(11) 0.0284(4) Uani d . 1 1
H H10A 0.6503 0.1948 0.2132 0.034 Uiso calc R 1 1
H H10B 0.5595 0.2018 0.2113 0.034 Uiso calc R 1 1
C C11 0.60719(10) 0.03170(16) 0.25526(12) 0.0269(4) Uani d . 1 1
C C13 0.63292(9) -0.07957(16) 0.21014(11) 0.0233(3) Uani d . 1 1
C C14 0.64681(10) -0.19096(17) 0.26412(12) 0.0296(4) Uani d . 1 1
H H14 0.6365 -0.1956 0.3294 0.035 Uiso calc R 1 1
C C15 0.67503(10) -0.29353(17) 0.22452(13) 0.0312(4) Uani d . 1 1
H H15 0.6843 -0.3684 0.262 0.037 Uiso calc R 1 1
C C16 0.68997(9) -0.28610(16) 0.12829(13) 0.0287(4) Uani d . 1 1
H H16 0.7099 -0.3564 0.1007 0.034 Uiso calc R 1 1
C C17 0.67624(9) -0.17860(16) 0.07284(12) 0.0253(4) Uani d . 1 1
H H17 0.6868 -0.1755 0.0076 0.03 Uiso calc R 1 1
C C18 0.64660(8) -0.07303(15) 0.11196(11) 0.0206(3) Uani d . 1 1
N N1 0.63337(8) 0.03393(13) 0.05626(10) 0.0229(3) Uani d . 1 1
H H1N 0.6284(11) 0.0219(18) -0.0085(16) 0.028 Uiso d . 1 1
O O12 0.59607(9) 0.03372(13) 0.34096(9) 0.0416(4) Uani d . 1 1

loop_
_atom_site_aniso_label
_atom_site_aniso_U_11
_atom_site_aniso_U_22
_atom_site_aniso_U_33
_atom_site_aniso_U_12
_atom_site_aniso_U_13
_atom_site_aniso_U_23
C2 0.0283(8) 0.0280(9) 0.0236(8) -0.0016(7) 0.0076(6) -0.0007(6)
C3 0.0363(9) 0.0234(8) 0.0213(7) 0.0002(7) 0.0130(6) -0.0022(6)
C4 0.0292(8) 0.0348(10) 0.0393(10) -0.0087(7) 0.0068(7) 0.0020(8)
C5 0.0291(9) 0.0382(11) 0.0413(10) -0.0014(8) -0.0018(7) 0.0088(8)
C6 0.0341(9) 0.0227(8) 0.0257(8) -0.0020(7) 0.0080(6) -0.0003(6)
C7 0.0520(11) 0.0280(10) 0.0395(10) -0.0034(8) 0.0084(8) 0.0063(8)
C8 0.0237(7) 0.0313(9) 0.0301(8) -0.0046(7) 0.0075(6) -0.0040(7)
C9 0.0291(8) 0.0331(10) 0.0252(8) 0.0069(7) 0.0042(6) 0.0009(7)
C10 0.0406(9) 0.0267(9) 0.0198(7) 0.0029(7) 0.0110(7) -0.0022(6)
C11 0.0333(8) 0.0314(9) 0.0166(7) 0.0006(7) 0.0072(6) -0.0006(6)
C13 0.0255(7) 0.0265(8) 0.0179(7) -0.0004(6) 0.0054(6) -0.0005(6)
C14 0.0353(9) 0.0329(10) 0.0210(7) 0.0009(7) 0.0074(6) 0.0050(7)
C15 0.0338(9) 0.0278(9) 0.0315(9) 0.0023(7) 0.0063(7) 0.0063(7)
C16 0.0277(8) 0.0260(9) 0.0339(9) 0.0014(7) 0.0098(7) -0.0027(7)
C17 0.0265(8) 0.0277(9) 0.0238(7) -0.0021(6) 0.0100(6) -0.0035(6)
C18 0.0197(7) 0.0236(8) 0.0187(7) -0.0041(6) 0.0047(5) -0.0022(6)
N1 0.0313(7) 0.0236(7) 0.0159(6) -0.0003(5) 0.0097(5) -0.0013(5)
O12 0.0695(10) 0.0406(8) 0.0189(6) 0.0102(7) 0.0186(6) 0.0020(5)

loop_
_atom_type_symbol
_atom_type_description
_atom_type_scat_dispersion_real
_atom_type_scat_dispersion_imag
_atom_type_scat_source
C C 0.0033 0.0016 'International Tables Vol C Tables 4.2.6.8 and 6.1.1.4'
H H 0 0 'International Tables Vol C Tables 4.2.6.8 and 6.1.1.4'
N N 0.0061 0.0033 'International Tables Vol C Tables 4.2.6.8 and 6.1.1.4'
O O 0.0106 0.006 'International Tables Vol C Tables 4.2.6.8 and 6.1.1.4'

loop_
_geom_angle_atom_site_label_1
_geom_angle_atom_site_label_2
_geom_angle_atom_site_label_3
_geom_angle
N1 C2 C3 109.72(13)
N1 C2 C10 109.24(13)
C3 C2 C10 111.82(14)
N1 C2 H2 108.7
C3 C2 H2 108.7
C10 C2 H2 108.7
C4 C3 C9 118.11(15)
C4 C3 C2 120.08(15)
C9 C3 C2 121.81(15)
C3 C4 C5 121.08(16)
C3 C4 H4 119.5
C5 C4 H4 119.5
C4 C5 C6 121.84(16)
C4 C5 H5 119.1
C6 C5 H5 119.1
C5 C6 C8 117.36(16)
C5 C6 C7 121.72(16)
C8 C6 C7 120.92(16)
C6 C7 H7A 109.5
C6 C7 H7B 109.5
H7A C7 H7B 109.5
C6 C7 H7C 109.5
H7A C7 H7C 109.5
H7B C7 H7C 109.5
C6 C8 C9 121.02(15)
C6 C8 H8 119.5
C9 C8 H8 119.5
C8 C9 C3 120.57(15)
C8 C9 H9 119.7
C3 C9 H9 119.7
C11 C10 C2 114.09(14)
C11 C10 H10A 108.7
C2 C10 H10A 108.7
C11 C10 H10B 108.7
C2 C10 H10B 108.7
H10A C10 H10B 107.6
O12 C11 C13 123.04(15)
O12 C11 C10 120.15(15)
C13 C11 C10 116.66(13)
C14 C13 C18 119.47(15)
C14 C13 C11 121.05(14)
C18 C13 C11 119.45(14)
C15 C14 C13 121.38(15)
C15 C14 H14 119.3
C13 C14 H14 119.3
C14 C15 C16 119.03(16)
C14 C15 H15 120.5
C16 C15 H15 120.5
C17 C16 C15 121.09(16)
C17 C16 H16 119.5
C15 C16 H16 119.5
C16 C17 C18 120.56(14)
C16 C17 H17 119.7
C18 C17 H17 119.7
N1 C18 C17 120.15(13)
N1 C18 C13 121.39(14)
C17 C18 C13 118.44(14)
C18 N1 C2 119.67(12)
C18 N1 H1N 113.4(13)
C2 N1 H1N 114.2(13)

loop_
_geom_bond_atom_site_label_1
_geom_bond_atom_site_label_2
_geom_bond_distance
C2 N1 1.461(2)
C2 C3 1.514(2)
C2 C10 1.520(2)
C2 H2 1
C3 C4 1.376(2)
C3 C9 1.396(2)
C4 C5 1.378(3)
C4 H4 0.95
C5 C6 1.387(2)
C5 H5 0.95
C6 C8 1.389(2)
C6 C7 1.505(2)
C7 H7A 0.98
C7 H7B 0.98
C7 H7C 0.98
C8 C9 1.394(2)
C8 H8 0.95
C9 H9 0.95
C10 C11 1.506(2)
C10 H10A 0.99
C10 H10B 0.99
C11 O12 1.228(2)
C11 C13 1.468(2)
C13 C14 1.402(2)
C13 C18 1.415(2)
C14 C15 1.374(3)
C14 H14 0.95
C15 C16 1.398(2)
C15 H15 0.95
C16 C17 1.376(2)
C16 H16 0.95
C17 C18 1.409(2)
C17 H17 0.95
C18 N1 1.372(2)
N1 H1N 0.88(2)

loop_
_geom_hbond_atom_site_label_D
_geom_hbond_atom_site_label_H
_geom_hbond_atom_site_label_A
_geom_hbond_site_symmetry_A
_geom_hbond_distance_DH
_geom_hbond_distance_HA
_geom_hbond_distance_DA
_geom_hbond_angle_DHA
N1 H1N O12 6 0.88(2) 2.09(2) 2.9484(17) 166.9(18)
C4 H4 Cg1 5_655 0.95 2.70 3.546(2) 149
C14 H14 Cg2 6_556 0.95 2.80 3.617(2) 144

loop_
_geom_torsion_atom_site_label_1
_geom_torsion_atom_site_label_2
_geom_torsion_atom_site_label_3
_geom_torsion_atom_site_label_4
_geom_torsion
N1 C2 C3 C4 122.88(17)
C10 C2 C3 C4 -115.76(17)
N1 C2 C3 C9 -56.54(19)
C10 C2 C3 C9 64.8(2)
C9 C3 C4 C5 -0.9(3)
C2 C3 C4 C5 179.62(17)
C3 C4 C5 C6 1.0(3)
C4 C5 C6 C8 -0.3(3)
C4 C5 C6 C7 179.37(18)
C5 C6 C8 C9 -0.6(3)
C7 C6 C8 C9 179.79(16)
C6 C8 C9 C3 0.7(3)
C4 C3 C9 C8 0.1(2)
C2 C3 C9 C8 179.54(15)
N1 C2 C10 C11 -48.91(19)
C3 C2 C10 C11 -170.55(14)
C2 C10 C11 O12 -155.13(16)
C2 C10 C11 C13 29.3(2)
O12 C11 C13 C14 -0.4(3)
C10 C11 C13 C14 175.01(15)
O12 C11 C13 C18 -178.14(16)
C10 C11 C13 C18 -2.7(2)
C18 C13 C14 C15 1.4(2)
C11 C13 C14 C15 -176.33(15)
C13 C14 C15 C16 -0.1(3)
C14 C15 C16 C17 -0.6(3)
C15 C16 C17 C18 0.0(2)
C16 C17 C18 N1 179.75(14)
C16 C17 C18 C13 1.3(2)
C14 C13 C18 N1 179.63(14)
C11 C13 C18 N1 -2.6(2)
C14 C13 C18 C17 -1.9(2)
C11 C13 C18 C17 175.80(14)
C17 C18 N1 C2 160.66(14)
C13 C18 N1 C2 -20.9(2)
C3 C2 N1 C18 168.89(13)
C10 C2 N1 C18 45.99(19)
